data_7214133
loop_
_publ_author_name
'Stevens, Joanna S.'
'Byard, Stephen J.'
'Seaton, Colin C.'
'Sadiq, Ghazala'
'Davey, Roger J.'
'Schroeder, Sven L. M.'

_publ_section_title
;
 Proton transfer and hydrogen bonding in the organic solid state: a
 combined XRD/XPS/ssNMR study of 17 organic acid-base complexes.
;
_journal_issue 3
_journal_name_full 'Physical chemistry chemical physics : PCCP'
_journal_page_first 1150
_journal_page_last 1160
_journal_paper_doi 10.1039/c3cp53907e
_journal_volume 16
_journal_year 2014
_chemical_formula_moiety 'C7 H5 N O5, C6 H6 N2 O'
_chemical_formula_sum 'C13 H11 N3 O6'
_chemical_formula_weight 305.25
_chemical_name_systematic
;
Isonicotinamide 4-hydroxy-3-nitrobenzoic acid co-crystal
;
_space_group_IT_number 15
_symmetry_cell_setting monoclinic
_symmetry_space_group_name_Hall '-C 2yc'
_symmetry_space_group_name_H-M 'C 1 2/c 1'
_atom_sites_solution_hydrogens geom
_atom_sites_solution_primary direct
_atom_sites_solution_secondary difmap
_audit_creation_method SHELXL-97
_cell_angle_alpha 90.00
_cell_angle_beta 136.84(3)
_cell_angle_gamma 90.00
_cell_formula_units_Z 8
_cell_length_a 29.713(4)
_cell_length_b 4.9822(2)
_cell_length_c 25.526(4)
_cell_measurement_reflns_used 4046
_cell_measurement_temperature 100(2)
_cell_measurement_theta_max 28.4990
_cell_measurement_theta_min 2.7932
_cell_volume 2584.8(15)
_computing_cell_refinement
;
 CrysAlis RED, Oxford Diffraction Ltd.,
 Version 1.171.33.31 (release 08-01-2009 CrysAlis171 .NET)
 (compiled Jan 8 2009,16:24:04)
;
_computing_data_collection
;
 CrysAlis CCD, Oxford Diffraction Ltd.,
 Version 1.171.33.31 (release 08-01-2009 CrysAlis171 .NET)
 (compiled Jan 8 2009,16:24:04)
;
_computing_data_reduction
;
 CrysAlis RED, Oxford Diffraction Ltd.,
 Version 1.171.33.31 (release 08-01-2009 CrysAlis171 .NET)
 (compiled Jan 8 2009,16:24:04)
;
_computing_structure_refinement 'SHELXL-97 (Sheldrick, 1997)'
_computing_structure_solution 'SHELXS-97 (Sheldrick, 1990)'
_diffrn_ambient_temperature 100(2)
_diffrn_detector_area_resol_mean 8.3367
_diffrn_measured_fraction_theta_full 0.998
_diffrn_measured_fraction_theta_max 0.998
_diffrn_measurement_details
;
 1 omega -56.00 35.00 1.0000 25.0000
 omega____ theta____ kappa____ phi______ frames
 - -21.2308 77.0000 300.0000 91
 2 omega -15.00 106.00 1.0000 25.0000
 omega____ theta____ kappa____ phi______ frames
 - 22.6371 77.0000 150.0000 121
 3 omega 0.00 45.00 1.0000 25.0000
 omega____ theta____ kappa____ phi______ frames
 - 22.6371 77.0000 240.0000 45
 4 omega 82.00 121.00 1.0000 25.0000
 omega____ theta____ kappa____ phi______ frames
 - 22.6371 77.0000 240.0000 39
 5 omega -2.00 121.00 1.0000 25.0000
 omega____ theta____ kappa____ phi______ frames
 - 22.6371 77.0000 30.0000 123
;
_diffrn_measurement_device_type 'Oxford Diffraction Xcaliber'
_diffrn_measurement_method '\w scans'
_diffrn_radiation_monochromator graphite
_diffrn_radiation_source 'fine-focus sealed tube'
_diffrn_radiation_type MoK\a
_diffrn_radiation_wavelength 0.71073
_diffrn_reflns_av_R_equivalents 0.0299
_diffrn_reflns_av_sigmaI/netI 0.0306
_diffrn_reflns_limit_h_max 36
_diffrn_reflns_limit_h_min -36
_diffrn_reflns_limit_k_max 6
_diffrn_reflns_limit_k_min -6
_diffrn_reflns_limit_l_max 31
_diffrn_reflns_limit_l_min -29
_diffrn_reflns_number 8582
_diffrn_reflns_theta_full 26.37
_diffrn_reflns_theta_max 26.37
_diffrn_reflns_theta_min 3.49
_exptl_absorpt_coefficient_mu 0.127
_exptl_absorpt_correction_T_max 1.0000
_exptl_absorpt_correction_T_min 0.48717
_exptl_absorpt_correction_type multi-scan
_exptl_absorpt_process_details
;
 CrysAlis RED, Oxford Diffraction Ltd.,
 Version 1.171.33.31 (release 08-01-2009 CrysAlis171 .NET)
 (compiled Jan 8 2009,16:24:04)
 Empirical absorption correction using spherical harmonics,
 implemented in SCALE3 ABSPACK scaling algorithm.
;
_exptl_crystal_colour yellow
_exptl_crystal_density_diffrn 1.569
_exptl_crystal_density_method 'not measured'
_exptl_crystal_description block
_exptl_crystal_F_000 1264
_exptl_crystal_size_max 0.7
_exptl_crystal_size_mid 0.5
_exptl_crystal_size_min 0.4
_refine_diff_density_max 0.257
_refine_diff_density_min -0.277
_refine_diff_density_rms 0.060
_refine_ls_extinction_method none
_refine_ls_goodness_of_fit_ref 0.942
_refine_ls_hydrogen_treatment mixed
_refine_ls_matrix_type full
_refine_ls_number_parameters 236
_refine_ls_number_reflns 2635
_refine_ls_number_restraints 0
_refine_ls_restrained_S_all 0.942
_refine_ls_R_factor_all 0.0468
_refine_ls_R_factor_gt 0.0342
_refine_ls_shift/su_max 0.001
_refine_ls_shift/su_mean 0.000
_refine_ls_structure_factor_coef Fsqd
_refine_ls_weighting_details 'calc w=1/[\s^2^(Fo^2^)+(0.0623P)^2^+0.0000P] where P=(Fo^2^+2Fc^2^)/3'
_refine_ls_weighting_scheme calc
_refine_ls_wR_factor_gt 0.0882
_refine_ls_wR_factor_ref 0.0917
_reflns_number_gt 1962
_reflns_number_total 2635
_reflns_threshold_expression >2sigma(I)
_cod_data_source_file c3cp53907e.txt
_cod_data_source_block 4h3nba_isonic
_cod_depositor_comments
;
The following automatic conversions were performed:

'_symmetry_cell_setting' value 'Monoclinic' changed to 'monoclinic'
according to
/usr/data/users/saulius/automatic-downloads/current/RSC/lib/dictionaries/cif_core.dic
dictionary named 'cif_core.dic' version 2.4.2 from 2011-04-26.

Automatic conversion script
Id: cif_fix_values 2281 2013-09-26 08:29:07Z andrius 
;
_cod_original_cell_volume 2584.9(15)
_cod_original_sg_symbol_H-M 'C 2/c'
_cod_database_code 7214133

loop_
_symmetry_equiv_pos_as_xyz
'x, y, z'
'-x, y, -z+1/2'
'x+1/2, y+1/2, z'
'-x+1/2, y+1/2, -z+1/2'
'-x, -y, -z'
'x, -y, z-1/2'
'-x+1/2, -y+1/2, -z'
'x+1/2, -y+1/2, z-1/2'

loop_
_atom_site_label
_atom_site_type_symbol
_atom_site_fract_x
_atom_site_fract_y
_atom_site_fract_z
_atom_site_U_iso_or_equiv
_atom_site_adp_type
_atom_site_occupancy
_atom_site_symmetry_multiplicity
_atom_site_calc_flag
_atom_site_refinement_flags
O10 O 0.01497(5) 0.4335(2) 0.62085(5) 0.0191(2) Uani 1 1 d .
H10 H -0.0074 0.5618 0.6137 0.029 Uiso 1 1 calc R
O13 O -0.23568(5) 1.4920(2) 0.46645(5) 0.0190(2) Uani 1 1 d .
C25 C -0.14038(6) 1.2248(3) 0.55732(7) 0.0144(3) Uani 1 1 d .
O22 O 0.06945(5) 0.48313(19) 0.74278(5) 0.0180(2) Uani 1 1 d .
N32 N -0.05956(5) 0.8172(2) 0.58937(6) 0.0168(3) Uani 1 1 d .
N19 N -0.17333(6) 1.5765(3) 0.59028(7) 0.0168(3) Uani 1 1 d .
O8 O 0.23145(5) -0.4519(2) 0.77004(6) 0.0225(3) Uani 1 1 d .
C11 C 0.10493(6) 0.1518(3) 0.71166(7) 0.0151(3) Uani 1 1 d .
C5 C 0.13157(7) -0.1902(3) 0.67201(7) 0.0173(3) Uani 1 1 d .
C9 C 0.18853(6) -0.2598(3) 0.74829(8) 0.0167(3) Uani 1 1 d .
C14 C 0.06128(6) 0.3730(3) 0.69334(7) 0.0148(3) Uani 1 1 d .
C31 C -0.04626(7) 0.9430(3) 0.64555(8) 0.0180(3) Uani 1 1 d .
C28 C -0.11260(7) 0.8930(3) 0.51709(8) 0.0196(3) Uani 1 1 d .
H28 H -0.1221 0.8052 0.4769 0.023 Uiso 1 1 calc R
C27 C -0.08501(7) 1.1479(3) 0.63234(8) 0.0172(3) Uani 1 1 d .
C26 C -0.15399(7) 1.0947(3) 0.49900(7) 0.0184(3) Uani 1 1 d .
C17 C 0.16145(7) 0.0823(3) 0.78808(8) 0.0163(3) Uani 1 1 d .
O2 O 0.14949(6) -0.5207(2) 0.62483(6) 0.0300(3) Uani 1 1 d .
C18 C -0.18686(6) 1.4432(3) 0.53501(7) 0.0142(3) Uani 1 1 d .
C15 C 0.20259(7) -0.1184(3) 0.80594(8) 0.0172(3) Uani 1 1 d .
C7 C 0.09029(7) 0.0145(3) 0.65394(8) 0.0164(3) Uani 1 1 d .
O1 O 0.06544(6) -0.2606(2) 0.54364(6) 0.0362(3) Uani 1 1 d .
N3 N 0.11363(6) -0.3294(3) 0.60891(6) 0.0227(3) Uani 1 1 d .
H15 H 0.2421(7) -0.169(3) 0.8592(8) 0.018(4) Uiso 1 1 d .
H7 H 0.0529(8) 0.051(3) 0.6025(10) 0.021(4) Uiso 1 1 d .
H31 H -0.0055(7) 0.879(3) 0.6986(8) 0.018(4) Uiso 1 1 d .
H19B H -0.2017(8) 1.715(4) 0.5743(9) 0.031(5) Uiso 1 1 d .
H17 H 0.1725(8) 0.184(3) 0.8292(9) 0.026(4) Uiso 1 1 d .
H19A H -0.1403(8) 1.544(3) 0.6369(10) 0.019(4) Uiso 1 1 d .
H26 H -0.1916(9) 1.149(4) 0.4460(10) 0.034(4) Uiso 1 1 d .
H27 H -0.0716(8) 1.232(3) 0.6775(9) 0.030(4) Uiso 1 1 d .
H8 H 0.2139(11) -0.522(5) 0.7283(13) 0.061(7) Uiso 1 1 d .

loop_
_atom_site_aniso_label
_atom_site_aniso_U_11
_atom_site_aniso_U_22
_atom_site_aniso_U_33
_atom_site_aniso_U_23
_atom_site_aniso_U_13
_atom_site_aniso_U_12
O10 0.0161(5) 0.0211(6) 0.0145(5) 0.0023(4) 0.0094(4) 0.0066(4)
O13 0.0162(5) 0.0201(5) 0.0139(5) 0.0011(4) 0.0088(4) 0.0033(4)
C25 0.0127(6) 0.0138(7) 0.0164(6) 0.0002(5) 0.0105(6) -0.0021(5)
O22 0.0167(5) 0.0201(5) 0.0156(5) -0.0009(4) 0.0112(4) 0.0011(4)
N32 0.0147(6) 0.0166(6) 0.0178(6) -0.0003(5) 0.0114(5) -0.0003(5)
N19 0.0146(6) 0.0174(6) 0.0133(6) 0.0007(5) 0.0085(5) 0.0027(5)
O8 0.0198(5) 0.0238(6) 0.0231(5) 0.0002(5) 0.0154(5) 0.0058(4)
C11 0.0124(7) 0.0159(7) 0.0163(6) 0.0007(6) 0.0102(6) -0.0002(5)
C5 0.0186(7) 0.0188(7) 0.0178(7) -0.0031(6) 0.0143(6) -0.0031(6)
C9 0.0144(7) 0.0166(7) 0.0215(7) 0.0009(6) 0.0139(6) 0.0001(5)
C14 0.0113(6) 0.0157(7) 0.0146(6) 0.0001(6) 0.0085(5) -0.0020(5)
C31 0.0143(7) 0.0201(7) 0.0158(6) 0.0009(6) 0.0097(6) 0.0007(6)
C28 0.0194(7) 0.0201(8) 0.0165(6) -0.0017(6) 0.0123(6) 0.0006(6)
C27 0.0153(7) 0.0184(7) 0.0158(6) -0.0007(6) 0.0108(6) 0.0003(6)
C26 0.0157(7) 0.0200(8) 0.0134(6) 0.0003(6) 0.0087(6) 0.0008(6)
C17 0.0144(7) 0.0190(7) 0.0152(6) -0.0013(6) 0.0107(6) -0.0015(6)
O2 0.0320(6) 0.0302(6) 0.0305(6) -0.0034(5) 0.0236(5) 0.0069(5)
C18 0.0126(6) 0.0141(7) 0.0153(6) 0.0007(5) 0.0100(6) -0.0017(5)
C15 0.0128(7) 0.0202(8) 0.0149(6) 0.0016(6) 0.0089(6) 0.0001(6)
C7 0.0134(7) 0.0193(8) 0.0150(6) 0.0004(6) 0.0099(6) -0.0012(5)
O1 0.0352(7) 0.0454(8) 0.0163(5) -0.0011(5) 0.0151(5) 0.0100(6)
N3 0.0245(7) 0.0248(7) 0.0221(6) -0.0031(5) 0.0180(6) 0.0000(5)

loop_
_atom_type_symbol
_atom_type_description
_atom_type_scat_dispersion_real
_atom_type_scat_dispersion_imag
_atom_type_scat_source
C C 0.0033 0.0016 'International Tables Vol C Tables 4.2.6.8 and 6.1.1.4'
H H 0.0000 0.0000 'International Tables Vol C Tables 4.2.6.8 and 6.1.1.4'
N N 0.0061 0.0033 'International Tables Vol C Tables 4.2.6.8 and 6.1.1.4'
O O 0.0106 0.0060 'International Tables Vol C Tables 4.2.6.8 and 6.1.1.4'

loop_
_geom_angle_atom_site_label_1
_geom_angle_atom_site_label_2
_geom_angle_atom_site_label_3
_geom_angle
C14 O10 H10 109.5
C26 C25 C27 118.46(13)
C26 C25 C18 117.58(12)
C27 C25 C18 123.96(12)
C31 N32 C28 118.52(12)
C18 N19 H19B 115.7(10)
C18 N19 H19A 123.1(11)
H19B N19 H19A 121.1(15)
C9 O8 H8 104.2(15)
C7 C11 C17 119.31(13)
C7 C11 C14 120.50(12)
C17 C11 C14 120.19(12)
C7 C5 C9 121.40(12)
C7 C5 N3 117.48(12)
C9 C5 N3 121.12(13)
O8 C9 C15 117.35(12)
O8 C9 C5 124.62(12)
C15 C9 C5 118.02(13)
O22 C14 O10 124.72(12)
O22 C14 C11 122.20(12)
O10 C14 C11 113.08(12)
N32 C31 C27 122.90(13)
N32 C31 H31 114.9(8)
C27 C31 H31 122.1(8)
N32 C28 C26 122.19(13)
N32 C28 H28 118.9
C26 C28 H28 118.9
C31 C27 C25 118.58(13)
C31 C27 H27 117.9(9)
C25 C27 H27 123.5(9)
C28 C26 C25 119.34(13)
C28 C26 H26 120.3(10)
C25 C26 H26 120.3(10)
C15 C17 C11 120.92(13)
C15 C17 H17 119.9(9)
C11 C17 H17 119.1(9)
O13 C18 N19 122.67(13)
O13 C18 C25 118.92(12)
N19 C18 C25 118.41(12)
C17 C15 C9 120.59(13)
C17 C15 H15 121.5(9)
C9 C15 H15 117.9(9)
C11 C7 C5 119.75(13)
C11 C7 H7 122.5(10)
C5 C7 H7 117.8(10)
O1 N3 O2 122.21(12)
O1 N3 C5 120.06(13)
O2 N3 C5 117.73(12)

loop_
_geom_bond_atom_site_label_1
_geom_bond_atom_site_label_2
_geom_bond_distance
O10 C14 1.3014(17)
O10 H10 0.8400
O13 C18 1.2340(17)
C25 C26 1.3862(19)
C25 C27 1.387(2)
C25 C18 1.5060(19)
O22 C14 1.2270(16)
N32 C31 1.3337(18)
N32 C28 1.3373(18)
N19 C18 1.3288(18)
N19 H19B 0.923(18)
N19 H19A 0.837(17)
O8 C9 1.3480(16)
O8 H8 0.85(2)
C11 C7 1.3757(19)
C11 C17 1.402(2)
C11 C14 1.4936(19)
C5 C7 1.390(2)
C5 C9 1.403(2)
C5 N3 1.4514(18)
C9 C15 1.3928(19)
C31 C27 1.384(2)
C31 H31 1.004(15)
C28 C26 1.381(2)
C28 H28 0.9500
C27 H27 0.997(16)
C26 H26 0.973(17)
C17 C15 1.374(2)
C17 H17 0.981(16)
O2 N3 1.2557(16)
C15 H15 0.980(14)
C7 H7 0.929(17)
O1 N3 1.2097(16)

loop_
_geom_hbond_atom_site_label_D
_geom_hbond_atom_site_label_H
_geom_hbond_atom_site_label_A
_geom_hbond_distance_DH
_geom_hbond_distance_HA
_geom_hbond_distance_DA
_geom_hbond_angle_DHA
_geom_hbond_site_symmetry_A
O10 H10 N32 0.84 1.73 2.5710(15) 174.2 .
N19 H19B O13 0.923(18) 1.963(19) 2.8841(17) 176.1(14) 7_486
N19 H19A O22 0.837(17) 2.127(17) 2.952(2) 168.3(15) 2_566
O8 H8 O2 0.85(2) 1.81(2) 2.5726(19) 149(2) .
O8 H8 N3 0.85(2) 2.42(2) 2.922(2) 118.9(18) .
